data_4132999
loop_
_publ_author_name
'Liu, Siyuan'
'L\'egar\'e, Marc-Andr\'e'
'Hofmann, Alexander'
'Braunschweig, Holger'

_publ_section_title
;
 A Boradiselenirane and a Boraditellurirane: Isolable Heavy Analogs of
 Dioxiranes and Dithiiranes.
;
_journal_issue 36
_journal_name_full 'Journal of the American Chemical Society'
_journal_page_first 11223
_journal_page_last 11226
_journal_paper_doi 10.1021/jacs.8b07829
_journal_volume 140
_journal_year 2018
_chemical_formula_moiety 'C16 H22 B Mn N2 O2 Te2'
_chemical_formula_sum 'C16 H22 B Mn N2 O2 Te2'
_chemical_formula_weight 595.30
_space_group_crystal_system monoclinic
_space_group_IT_number 14
_space_group_name_Hall '-P 2ybc'
_space_group_name_H-M_alt 'P 1 21/c 1'
_atom_sites_solution_hydrogens geom
_atom_sites_solution_primary iterative
_atom_sites_solution_secondary difmap
_audit_creation_method SHELXL-2016/6
_cell_angle_alpha 90
_cell_angle_beta 90.139(7)
_cell_angle_gamma 90
_cell_formula_units_Z 4
_cell_length_a 9.0510(13)
_cell_length_b 9.9167(12)
_cell_length_c 21.724(4)
_cell_measurement_reflns_used 9043
_cell_measurement_temperature 100(2)
_cell_measurement_theta_max 27.49
_cell_measurement_theta_min 3.19
_cell_volume 1949.9(5)
_computing_cell_refinement 'Saint+ ver. V8.38A (Bruker AXS)'
_computing_data_collection 'APEX2 ver. 2014.9 (Bruker AXS)'
_computing_data_reduction 'Saint+ ver. V8.38A (Bruker AXS)'
_computing_molecular_graphics 'ShelXLe (Huebschle et all, 2011)'
_computing_publication_material 'SHELXL-2016/6 (Sheldrick, 2016)'
_computing_structure_refinement 'SHELXL-2016/6 (Sheldrick, 2016)'
_computing_structure_solution 'SHELXT (Sheldrick, 2014)'
_diffrn_ambient_temperature 100(2)
_diffrn_detector 'CCD area detector (Apex2)'
_diffrn_detector_area_resol_mean 8.333
_diffrn_measured_fraction_theta_full 0.993
_diffrn_measured_fraction_theta_max 0.993
_diffrn_measurement_device_type 'Bruker X8-APEX II'
_diffrn_measurement_method '\f and \w scans'
_diffrn_radiation_monochromator 'multi-layer mirror'
_diffrn_radiation_type MoK\a
_diffrn_radiation_wavelength 0.71073
_diffrn_reflns_av_R_equivalents 0.0418
_diffrn_reflns_av_unetI/netI 0.0133
_diffrn_reflns_Laue_measured_fraction_full 0.993
_diffrn_reflns_Laue_measured_fraction_max 0.993
_diffrn_reflns_limit_h_max 11
_diffrn_reflns_limit_h_min -11
_diffrn_reflns_limit_k_max 12
_diffrn_reflns_limit_k_min -12
_diffrn_reflns_limit_l_max 26
_diffrn_reflns_limit_l_min -26
_diffrn_reflns_number 76700
_diffrn_reflns_point_group_measured_fraction_full 0.993
_diffrn_reflns_point_group_measured_fraction_max 0.993
_diffrn_reflns_theta_full 26.000
_diffrn_reflns_theta_max 26.020
_diffrn_reflns_theta_min 2.781
_diffrn_source 'rotating-anode (Nonius FR-591)'
_exptl_absorpt_coefficient_mu 3.620
_exptl_absorpt_correction_T_max 0.4034
_exptl_absorpt_correction_T_min 0.2757
_exptl_absorpt_correction_type multi-scan
_exptl_absorpt_process_details 'SadAbs 2016/2 (Bruker AXS)'
_exptl_crystal_colour black
_exptl_crystal_density_diffrn 2.028
_exptl_crystal_description needle
_exptl_crystal_F_000 1128
_exptl_crystal_size_max 0.801
_exptl_crystal_size_mid 0.318
_exptl_crystal_size_min 0.212
_refine_diff_density_max 0.363
_refine_diff_density_min -0.392
_refine_diff_density_rms 0.072
_refine_ls_extinction_method none
_refine_ls_goodness_of_fit_ref 1.197
_refine_ls_hydrogen_treatment constr
_refine_ls_matrix_type full
_refine_ls_number_parameters 222
_refine_ls_number_reflns 3821
_refine_ls_number_restraints 0
_refine_ls_restrained_S_all 1.197
_refine_ls_R_factor_all 0.0168
_refine_ls_R_factor_gt 0.0166
_refine_ls_shift/su_max 0.002
_refine_ls_shift/su_mean 0.000
_refine_ls_structure_factor_coef Fsqd
_refine_ls_weighting_details 'w=1/[\s^2^(Fo^2^)+(0.0043P)^2^+3.1698P] where P=(Fo^2^+2Fc^2^)/3'
_refine_ls_weighting_scheme calc
_refine_ls_wR_factor_gt 0.0382
_refine_ls_wR_factor_ref 0.0383
_reflns_Friedel_coverage 0.000
_reflns_number_gt 3784
_reflns_number_total 3821
_reflns_threshold_expression 'I > 2\s(I)'
_cod_data_source_file ja8b07829_si_002.cif
_cod_data_source_block AlHo127_a
_cod_original_sg_symbol_H-M 'P 21/c'
_cod_database_code 4132999
_shelx_shelxl_version_number 2016/6
_shelx_space_group_comment
;
The symmetry employed for this shelxl refinement is uniquely defined
by the following loop, which should always be used as a source of
symmetry information in preference to the above space-group names.
They are only intended as comments.
;
_shelx_estimated_absorpt_t_min 0.160
_shelx_estimated_absorpt_t_max 0.514

loop_
_space_group_symop_operation_xyz
'x, y, z'
'-x, y+1/2, -z+1/2'
'-x, -y, -z'
'x, -y-1/2, z-1/2'

loop_
_atom_site_label
_atom_site_type_symbol
_atom_site_fract_x
_atom_site_fract_y
_atom_site_fract_z
_atom_site_U_iso_or_equiv
_atom_site_adp_type
_atom_site_occupancy
_atom_site_site_symmetry_order
_atom_site_calc_flag
_atom_site_refinement_flags_posn
_atom_site_refinement_flags_adp
Te1 Te -0.00040(2) 0.55163(2) 0.30429(2) 0.01948(5) Uani 1 1 d . .
O1 O 0.30724(19) 0.54225(17) 0.49036(8) 0.0233(4) Uani 1 1 d . .
C1 C 0.2635(2) 0.4426(2) 0.46865(10) 0.0172(4) Uani 1 1 d . .
Mn1 Mn 0.19432(4) 0.28489(3) 0.44314(2) 0.01494(7) Uani 1 1 d . .
B1 B 0.2520(3) 0.5513(2) 0.29396(11) 0.0135(5) Uani 1 1 d . .
Te2 Te 0.18436(2) 0.33728(2) 0.32840(2) 0.01648(5) Uani 1 1 d . .
O2 O 0.48904(19) 0.16237(18) 0.43954(8) 0.0258(4) Uani 1 1 d . .
C2 C 0.3743(3) 0.2138(2) 0.43820(10) 0.0176(4) Uani 1 1 d . .
C1_1 C 0.0149(3) 0.2983(3) 0.50839(11) 0.0229(5) Uani 1 1 d . .
H1_1 H -0.011223 0.379180 0.533603 0.027 Uiso 1 1 calc R U
C2_1 C 0.1139(3) 0.1946(3) 0.52578(11) 0.0264(5) Uani 1 1 d . .
H2_1 H 0.168377 0.188242 0.565773 0.032 Uiso 1 1 calc R U
C3_1 C 0.1152(3) 0.0973(3) 0.47791(13) 0.0278(6) Uani 1 1 d . .
H3_1 H 0.170975 0.010287 0.478307 0.033 Uiso 1 1 calc R U
C4_1 C 0.0189(3) 0.1413(3) 0.43111(12) 0.0246(5) Uani 1 1 d . .
H4_1 H -0.005002 0.091499 0.392321 0.030 Uiso 1 1 calc R U
C5_1 C -0.0429(3) 0.2661(3) 0.44985(11) 0.0224(5) Uani 1 1 d . .
H5_1 H -0.117311 0.320213 0.426342 0.027 Uiso 1 1 calc R U
C1_2 C 0.3381(2) 0.6402(2) 0.34379(10) 0.0140(4) Uani 1 1 d . .
N1_2 N 0.3051(2) 0.76658(19) 0.36380(8) 0.0165(4) Uani 1 1 d . .
C2_2 C 0.4100(3) 0.8096(2) 0.40584(11) 0.0211(5) Uani 1 1 d . .
H2_2 H 0.411266 0.893826 0.426640 0.025 Uiso 1 1 calc R U
N2_2 N 0.4659(2) 0.60777(19) 0.37329(8) 0.0149(4) Uani 1 1 d . .
C3_2 C 0.5093(3) 0.7103(2) 0.41180(10) 0.0198(5) Uani 1 1 d . .
H3_2 H 0.593951 0.710774 0.437760 0.024 Uiso 1 1 calc R U
C4_2 C 0.1815(3) 0.8524(2) 0.34493(11) 0.0213(5) Uani 1 1 d . .
H4A_2 H 0.211228 0.947273 0.347438 0.032 Uiso 1 1 calc R U
H4B_2 H 0.097241 0.836624 0.372225 0.032 Uiso 1 1 calc R U
H4C_2 H 0.153353 0.830757 0.302476 0.032 Uiso 1 1 calc R U
C5_2 C 0.5509(3) 0.4826(2) 0.36776(11) 0.0198(5) Uani 1 1 d . .
H5A_2 H 0.494180 0.416837 0.343705 0.030 Uiso 1 1 calc R U
H5B_2 H 0.570556 0.446027 0.408871 0.030 Uiso 1 1 calc R U
H5C_2 H 0.644661 0.501288 0.347002 0.030 Uiso 1 1 calc R U
C1_3 C 0.3135(2) 0.5598(2) 0.22364(10) 0.0158(4) Uani 1 1 d . .
C2_3 C 0.4826(3) 0.5441(3) 0.22096(11) 0.0243(5) Uani 1 1 d . .
H2A_3 H 0.516393 0.558338 0.178632 0.036 Uiso 1 1 calc R U
H2B_3 H 0.510029 0.453113 0.234414 0.036 Uiso 1 1 calc R U
H2C_3 H 0.529001 0.610732 0.248121 0.036 Uiso 1 1 calc R U
C3_3 C 0.2759(3) 0.7008(2) 0.19791(10) 0.0196(5) Uani 1 1 d . .
H3A_3 H 0.311689 0.707962 0.155496 0.029 Uiso 1 1 calc R U
H3B_3 H 0.323559 0.769933 0.223345 0.029 Uiso 1 1 calc R U
H3C_3 H 0.168614 0.713989 0.198546 0.029 Uiso 1 1 calc R U
C4_3 C 0.2467(3) 0.4549(2) 0.17995(11) 0.0233(5) Uani 1 1 d . .
H4A_3 H 0.278715 0.473704 0.137749 0.035 Uiso 1 1 calc R U
H4B_3 H 0.138666 0.459189 0.182084 0.035 Uiso 1 1 calc R U
H4C_3 H 0.280027 0.364675 0.192058 0.035 Uiso 1 1 calc R U

loop_
_atom_site_aniso_label
_atom_site_aniso_U_11
_atom_site_aniso_U_22
_atom_site_aniso_U_33
_atom_site_aniso_U_23
_atom_site_aniso_U_13
_atom_site_aniso_U_12
Te1 0.01415(8) 0.02213(8) 0.02215(8) 0.00236(6) -0.00177(6) -0.00185(6)
O1 0.0293(9) 0.0202(9) 0.0205(8) -0.0026(7) 0.0025(7) -0.0050(7)
C1 0.0171(10) 0.0200(11) 0.0144(10) 0.0030(9) 0.0019(8) 0.0012(9)
Mn1 0.01632(16) 0.01395(16) 0.01455(16) 0.00218(12) -0.00031(12) -0.00258(13)
B1 0.0138(11) 0.0118(11) 0.0147(11) 0.0017(9) -0.0014(9) -0.0002(9)
Te2 0.02186(8) 0.01319(7) 0.01439(7) 0.00131(5) -0.00271(5) -0.00405(6)
O2 0.0242(9) 0.0271(9) 0.0262(9) -0.0014(7) 0.0019(7) 0.0068(8)
C2 0.0250(12) 0.0139(10) 0.0138(10) 0.0002(8) 0.0010(8) -0.0027(9)
C1_1 0.0226(12) 0.0255(12) 0.0206(12) 0.0007(10) 0.0067(9) -0.0048(10)
C2_1 0.0200(12) 0.0373(15) 0.0220(12) 0.0144(11) 0.0005(9) -0.0088(11)
C3_1 0.0224(12) 0.0194(12) 0.0417(15) 0.0125(11) 0.0071(11) -0.0037(10)
C4_1 0.0228(12) 0.0245(13) 0.0265(12) -0.0014(10) 0.0033(10) -0.0113(10)
C5_1 0.0171(11) 0.0260(12) 0.0241(12) 0.0031(10) -0.0007(9) -0.0022(10)
C1_2 0.0149(10) 0.0141(10) 0.0129(10) 0.0016(8) 0.0018(8) -0.0013(8)
N1_2 0.0192(9) 0.0143(9) 0.0159(9) -0.0004(7) 0.0010(7) -0.0014(8)
C2_2 0.0284(12) 0.0170(11) 0.0179(11) -0.0027(9) -0.0013(9) -0.0073(10)
N2_2 0.0148(9) 0.0160(9) 0.0139(9) 0.0012(7) -0.0014(7) -0.0021(7)
C3_2 0.0227(12) 0.0212(12) 0.0154(10) 0.0006(9) -0.0036(9) -0.0061(9)
C4_2 0.0234(12) 0.0160(11) 0.0245(12) -0.0011(9) 0.0013(9) 0.0046(9)
C5_2 0.0176(11) 0.0204(12) 0.0215(11) 0.0010(9) -0.0028(9) 0.0022(9)
C1_3 0.0188(11) 0.0162(11) 0.0125(10) 0.0000(8) -0.0008(8) 0.0005(9)
C2_3 0.0209(12) 0.0363(14) 0.0156(11) 0.0031(10) 0.0034(9) 0.0057(11)
C3_3 0.0245(12) 0.0172(11) 0.0172(11) 0.0032(9) 0.0009(9) -0.0010(9)
C4_3 0.0341(14) 0.0198(12) 0.0158(11) -0.0029(9) -0.0017(10) -0.0018(10)

loop_
_atom_type_symbol
_atom_type_description
_atom_type_scat_dispersion_real
_atom_type_scat_dispersion_imag
_atom_type_scat_source
C C 0.0033 0.0016 'International Tables Vol C Tables 4.2.6.8 and 6.1.1.4'
H H 0.0000 0.0000 'International Tables Vol C Tables 4.2.6.8 and 6.1.1.4'
B B 0.0013 0.0007 'International Tables Vol C Tables 4.2.6.8 and 6.1.1.4'
N N 0.0061 0.0033 'International Tables Vol C Tables 4.2.6.8 and 6.1.1.4'
O O 0.0106 0.0060 'International Tables Vol C Tables 4.2.6.8 and 6.1.1.4'
Mn Mn 0.3368 0.7283 'International Tables Vol C Tables 4.2.6.8 and 6.1.1.4'
Te Te -0.5308 1.6751 'International Tables Vol C Tables 4.2.6.8 and 6.1.1.4'

loop_
_exptl_crystal_face_index_h
_exptl_crystal_face_index_k
_exptl_crystal_face_index_l
_exptl_crystal_face_perp_dist
2.00 2.00 -1.00 0.0940
1.00 2.00 2.00 0.1480
0.00 1.00 2.00 0.1680
0.00 -1.00 -2.00 0.1660
1.00 -2.00 0.00 0.1510
-1.00 2.00 0.00 0.0960
-2.00 -1.00 1.00 0.1060
2.00 1.00 -1.00 0.0890

loop_
_geom_angle_atom_site_label_1
_geom_angle_atom_site_label_2
_geom_angle_atom_site_label_3
_geom_angle
B1 Te1 Te2 54.11(6)
O1 C1 Mn1 174.31(19)
C1 Mn1 C2 92.63(10)
C1 Mn1 C3_1 141.03(11)
C2 Mn1 C3_1 89.08(10)
C1 Mn1 C2_1 103.16(10)
C2 Mn1 C2_1 101.45(10)
C3_1 Mn1 C2_1 38.83(11)
C1 Mn1 C4_1 152.01(10)
C2 Mn1 C4_1 113.99(10)
C3_1 Mn1 C4_1 38.37(10)
C2_1 Mn1 C4_1 64.60(10)
C1 Mn1 C5_1 113.90(10)
C2 Mn1 C5_1 151.70(10)
C3_1 Mn1 C5_1 64.28(10)
C2_1 Mn1 C5_1 64.30(9)
C4_1 Mn1 C5_1 38.44(10)
C1 Mn1 C1_1 90.35(10)
C2 Mn1 C1_1 138.88(10)
C3_1 Mn1 C1_1 64.39(10)
C2_1 Mn1 C1_1 38.42(10)
C4_1 Mn1 C1_1 64.18(10)
C5_1 Mn1 C1_1 38.09(9)
C1 Mn1 Te2 97.91(7)
C2 Mn1 Te2 92.99(7)
C3_1 Mn1 Te2 120.89(8)
C2_1 Mn1 Te2 153.73(7)
C4_1 Mn1 Te2 89.53(7)
C5_1 Mn1 Te2 92.91(7)
C1_1 Mn1 Te2 127.16(7)
C1_2 B1 C1_3 116.06(18)
C1_2 B1 Te1 114.65(15)
C1_3 B1 Te1 115.71(14)
C1_2 B1 Te2 114.37(14)
C1_3 B1 Te2 116.00(15)
Te1 B1 Te2 73.02(7)
B1 Te2 Mn1 119.39(6)
B1 Te2 Te1 52.87(6)
Mn1 Te2 Te1 111.316(11)
O2 C2 Mn1 174.4(2)
C5_1 C1_1 C2_1 108.1(2)
C5_1 C1_1 Mn1 70.90(14)
C2_1 C1_1 Mn1 69.76(14)
C5_1 C1_1 H1_1 126.0
C2_1 C1_1 H1_1 126.0
Mn1 C1_1 H1_1 126.0
C1_1 C2_1 C3_1 107.8(2)
C1_1 C2_1 Mn1 71.82(13)
C3_1 C2_1 Mn1 70.47(14)
C1_1 C2_1 H2_1 126.1
C3_1 C2_1 H2_1 126.1
Mn1 C2_1 H2_1 126.1
C4_1 C3_1 C2_1 108.2(2)
C4_1 C3_1 Mn1 71.43(14)
C2_1 C3_1 Mn1 70.70(14)
C4_1 C3_1 H3_1 125.9
C2_1 C3_1 H3_1 125.9
Mn1 C3_1 H3_1 125.9
C3_1 C4_1 C5_1 107.9(2)
C3_1 C4_1 Mn1 70.20(14)
C5_1 C4_1 Mn1 71.27(14)
C3_1 C4_1 H4_1 126.0
C5_1 C4_1 H4_1 126.0
Mn1 C4_1 H4_1 126.0
C1_1 C5_1 C4_1 108.1(2)
C1_1 C5_1 Mn1 71.01(14)
C4_1 C5_1 Mn1 70.30(13)
C1_1 C5_1 H5_1 125.9
C4_1 C5_1 H5_1 125.9
Mn1 C5_1 H5_1 125.9
N2_2 C1_2 N1_2 104.75(18)
N2_2 C1_2 B1 127.03(19)
N1_2 C1_2 B1 128.15(19)
C1_2 N1_2 C2_2 110.14(19)
C1_2 N1_2 C4_2 127.93(19)
C2_2 N1_2 C4_2 121.92(19)
C3_2 C2_2 N1_2 107.3(2)
C3_2 C2_2 H2_2 126.4
N1_2 C2_2 H2_2 126.4
C1_2 N2_2 C3_2 110.73(19)
C1_2 N2_2 C5_2 127.44(19)
C3_2 N2_2 C5_2 121.82(19)
C2_2 C3_2 N2_2 107.1(2)
C2_2 C3_2 H3_2 126.5
N2_2 C3_2 H3_2 126.5
N1_2 C4_2 H4A_2 109.5
N1_2 C4_2 H4B_2 109.5
H4A_2 C4_2 H4B_2 109.5
N1_2 C4_2 H4C_2 109.5
H4A_2 C4_2 H4C_2 109.5
H4B_2 C4_2 H4C_2 109.5
N2_2 C5_2 H5A_2 109.5
N2_2 C5_2 H5B_2 109.5
H5A_2 C5_2 H5B_2 109.5
N2_2 C5_2 H5C_2 109.5
H5A_2 C5_2 H5C_2 109.5
H5B_2 C5_2 H5C_2 109.5
C4_3 C1_3 C2_3 107.35(19)
C4_3 C1_3 C3_3 107.75(18)
C2_3 C1_3 C3_3 107.24(19)
C4_3 C1_3 B1 114.24(19)
C2_3 C1_3 B1 111.84(18)
C3_3 C1_3 B1 108.13(18)
C1_3 C2_3 H2A_3 109.5
C1_3 C2_3 H2B_3 109.5
H2A_3 C2_3 H2B_3 109.5
C1_3 C2_3 H2C_3 109.5
H2A_3 C2_3 H2C_3 109.5
H2B_3 C2_3 H2C_3 109.5
C1_3 C3_3 H3A_3 109.5
C1_3 C3_3 H3B_3 109.5
H3A_3 C3_3 H3B_3 109.5
C1_3 C3_3 H3C_3 109.5
H3A_3 C3_3 H3C_3 109.5
H3B_3 C3_3 H3C_3 109.5
C1_3 C4_3 H4A_3 109.5
C1_3 C4_3 H4B_3 109.5
H4A_3 C4_3 H4B_3 109.5
C1_3 C4_3 H4C_3 109.5
H4A_3 C4_3 H4C_3 109.5
H4B_3 C4_3 H4C_3 109.5

loop_
_geom_bond_atom_site_label_1
_geom_bond_atom_site_label_2
_geom_bond_distance
Te1 B1 2.296(2)
Te1 Te2 2.7540(3)
O1 C1 1.164(3)
C1 Mn1 1.773(2)
Mn1 C2 1.779(2)
Mn1 C3_1 2.132(2)
Mn1 C2_1 2.135(2)
Mn1 C4_1 2.148(2)
Mn1 C5_1 2.161(2)
Mn1 C1_1 2.162(2)
Mn1 Te2 2.5476(6)
B1 C1_2 1.598(3)
B1 C1_3 1.629(3)
B1 Te2 2.333(2)
O2 C2 1.157(3)
C1_1 C5_1 1.411(3)
C1_1 C2_1 1.414(4)
C1_1 H1_1 1.0000
C2_1 C3_1 1.419(4)
C2_1 H2_1 1.0000
C3_1 C4_1 1.407(4)
C3_1 H3_1 1.0000
C4_1 C5_1 1.418(4)
C4_1 H4_1 1.0000
C5_1 H5_1 1.0000
C1_2 N2_2 1.359(3)
C1_2 N1_2 1.360(3)
N1_2 C2_2 1.383(3)
N1_2 C4_2 1.463(3)
C2_2 C3_2 1.339(3)
C2_2 H2_2 0.9500
N2_2 C3_2 1.374(3)
N2_2 C5_2 1.465(3)
C3_2 H3_2 0.9500
C4_2 H4A_2 0.9800
C4_2 H4B_2 0.9800
C4_2 H4C_2 0.9800
C5_2 H5A_2 0.9800
C5_2 H5B_2 0.9800
C5_2 H5C_2 0.9800
C1_3 C4_3 1.532(3)
C1_3 C2_3 1.540(3)
C1_3 C3_3 1.543(3)
C2_3 H2A_3 0.9800
C2_3 H2B_3 0.9800
C2_3 H2C_3 0.9800
C3_3 H3A_3 0.9800
C3_3 H3B_3 0.9800
C3_3 H3C_3 0.9800
C4_3 H4A_3 0.9800
C4_3 H4B_3 0.9800
C4_3 H4C_3 0.9800

loop_
_geom_torsion_atom_site_label_1
_geom_torsion_atom_site_label_2
_geom_torsion_atom_site_label_3
_geom_torsion_atom_site_label_4
_geom_torsion
C5_1 C1_1 C2_1 C3_1 -0.8(3)
Mn1 C1_1 C2_1 C3_1 -61.66(16)
C5_1 C1_1 C2_1 Mn1 60.86(17)
C1_1 C2_1 C3_1 C4_1 0.6(3)
Mn1 C2_1 C3_1 C4_1 -61.93(17)
C1_1 C2_1 C3_1 Mn1 62.53(16)
C2_1 C3_1 C4_1 C5_1 -0.2(3)
Mn1 C3_1 C4_1 C5_1 -61.64(17)
C2_1 C3_1 C4_1 Mn1 61.47(16)
C2_1 C1_1 C5_1 C4_1 0.7(3)
Mn1 C1_1 C5_1 C4_1 60.83(16)
C2_1 C1_1 C5_1 Mn1 -60.14(16)
C3_1 C4_1 C5_1 C1_1 -0.3(3)
Mn1 C4_1 C5_1 C1_1 -61.29(17)
C3_1 C4_1 C5_1 Mn1 60.97(16)
C1_3 B1 C1_2 N2_2 -81.8(3)
Te1 B1 C1_2 N2_2 139.10(18)
Te2 B1 C1_2 N2_2 57.4(3)
C1_3 B1 C1_2 N1_2 94.6(3)
Te1 B1 C1_2 N1_2 -44.5(3)
Te2 B1 C1_2 N1_2 -126.2(2)
N2_2 C1_2 N1_2 C2_2 -1.1(2)
B1 C1_2 N1_2 C2_2 -178.1(2)
N2_2 C1_2 N1_2 C4_2 177.5(2)
B1 C1_2 N1_2 C4_2 0.5(4)
C1_2 N1_2 C2_2 C3_2 0.5(3)
C4_2 N1_2 C2_2 C3_2 -178.2(2)
N1_2 C1_2 N2_2 C3_2 1.4(2)
B1 C1_2 N2_2 C3_2 178.4(2)
N1_2 C1_2 N2_2 C5_2 -179.27(19)
B1 C1_2 N2_2 C5_2 -2.2(3)
N1_2 C2_2 C3_2 N2_2 0.4(3)
C1_2 N2_2 C3_2 C2_2 -1.1(3)
C5_2 N2_2 C3_2 C2_2 179.5(2)
C1_2 B1 C1_3 C4_3 169.50(19)
Te1 B1 C1_3 C4_3 -51.8(2)
Te2 B1 C1_3 C4_3 30.9(2)
C1_2 B1 C1_3 C2_3 47.3(3)
Te1 B1 C1_3 C2_3 -174.03(16)
Te2 B1 C1_3 C2_3 -91.2(2)
C1_2 B1 C1_3 C3_3 -70.5(2)
Te1 B1 C1_3 C3_3 68.1(2)
Te2 B1 C1_3 C3_3 150.90(15)
